data_7234986
loop_
_publ_author_name
'Chatterjee, Sourav'
'Bhattacharjee, Pinaki'
'Butterfoss, Glenn L.'
'Achari, Anushree'
'Jaisankar, Parasuraman'

_publ_section_title
;
 Establishment of atropisomerism in 3-indolyl furanoids: a synthetic,
 experimental and theoretical perspective
;
_journal_issue 39
_journal_name_full 'RSC Advances'
_journal_page_first 22384
_journal_paper_doi 10.1039/C9RA05350F
_journal_volume 9
_journal_year 2019
_chemical_formula_moiety '2(C38 H29 N O3)'
_chemical_formula_sum 'C76 H58 N2 O6'
_chemical_formula_weight 1095.24
_space_group_crystal_system triclinic
_space_group_IT_number 2
_space_group_name_Hall '-P 1'
_space_group_name_H-M_alt 'P -1'
_atom_sites_solution_hydrogens geom
_atom_sites_solution_primary dual
_audit_creation_date 2017-04-01
_audit_creation_method
;
Olex2 1.2
(compiled 2016.09.09 svn.r3337 for OlexSys, GUI svn.r5324)
;
_audit_update_record
;
2018-06-28 deposited with the CCDC.	2019-07-16 downloaded from the CCDC.
;
_cell_angle_alpha 77.621(4)
_cell_angle_beta 77.484(3)
_cell_angle_gamma 85.254(4)
_cell_formula_units_Z 2
_cell_length_a 11.7682(9)
_cell_length_b 13.1204(11)
_cell_length_c 19.9515(16)
_cell_measurement_reflns_used 16957
_cell_measurement_temperature 298
_cell_measurement_theta_max 27.56
_cell_measurement_theta_min 2.25
_cell_volume 2935.3(4)
_computing_cell_refinement 'SAINT v8.34A (Bruker, 2013)'
_computing_data_reduction 'SAINT v8.34A (Bruker, 2013)'
_computing_molecular_graphics 'Olex2 (Dolomanov et al., 2009)'
_computing_publication_material 'Olex2 (Dolomanov et al., 2009)'
_computing_structure_refinement 'ShelXL (Sheldrick, 2015)'
_computing_structure_solution 'ShelXT (Sheldrick, 2015)'
_diffrn_ambient_temperature 296.15
_diffrn_measured_fraction_theta_full 0.989
_diffrn_measured_fraction_theta_max 0.962
_diffrn_measurement_device_type 'Bruker APEX-II CCD'
_diffrn_measurement_method '\f and \w scans'
_diffrn_radiation_type MoK\a
_diffrn_radiation_wavelength 0.71073
_diffrn_reflns_av_R_equivalents 0.0448
_diffrn_reflns_av_unetI/netI 0.0368
_diffrn_reflns_Laue_measured_fraction_full 0.989
_diffrn_reflns_Laue_measured_fraction_max 0.962
_diffrn_reflns_limit_h_max 15
_diffrn_reflns_limit_h_min -15
_diffrn_reflns_limit_k_max 16
_diffrn_reflns_limit_k_min -17
_diffrn_reflns_limit_l_max 26
_diffrn_reflns_limit_l_min -25
_diffrn_reflns_number 60770
_diffrn_reflns_point_group_measured_fraction_full 0.989
_diffrn_reflns_point_group_measured_fraction_max 0.962
_diffrn_reflns_theta_full 25.242
_diffrn_reflns_theta_max 27.612
_diffrn_reflns_theta_min 1.067
_diffrn_standards_number 0
_exptl_absorpt_coefficient_mu 0.078
_exptl_absorpt_correction_T_max 0.7456
_exptl_absorpt_correction_T_min 0.7076
_exptl_absorpt_correction_type multi-scan
_exptl_absorpt_process_details
'SADABS-2014/5 (Bruker,2014/5) was used for absorption correction. wR2(int) was 0.1494 before and 0.0475 after correction. The Ratio of minimum to maximum transmission is 0.9490. The \l/2 correction factor is 0.00150.'
_exptl_crystal_colour 'clear light colourless'
_exptl_crystal_colour_lustre clear
_exptl_crystal_colour_modifier light
_exptl_crystal_colour_primary colourless
_exptl_crystal_density_diffrn 1.239
_exptl_crystal_description plate
_exptl_crystal_F_000 1152
_exptl_crystal_size_max 0.12
_exptl_crystal_size_mid 0.1
_exptl_crystal_size_min 0.05
_refine_diff_density_max 0.268
_refine_diff_density_min -0.181
_refine_diff_density_rms 0.038
_refine_ls_extinction_method none
_refine_ls_goodness_of_fit_ref 1.038
_refine_ls_hydrogen_treatment constr
_refine_ls_matrix_type full
_refine_ls_number_parameters 761
_refine_ls_number_reflns 13116
_refine_ls_number_restraints 1
_refine_ls_restrained_S_all 1.038
_refine_ls_R_factor_all 0.1022
_refine_ls_R_factor_gt 0.0590
_refine_ls_shift/su_max 0.000
_refine_ls_shift/su_mean 0.000
_refine_ls_structure_factor_coef Fsqd
_refine_ls_weighting_details 'w=1/[\s^2^(Fo^2^)+(0.0612P)^2^+0.8572P] where P=(Fo^2^+2Fc^2^)/3'
_refine_ls_weighting_scheme calc
_refine_ls_wR_factor_gt 0.1401
_refine_ls_wR_factor_ref 0.1612
_reflns_Friedel_coverage 0.000
_reflns_number_gt 7885
_reflns_number_total 13116
_reflns_threshold_expression 'I > 2\s(I)'
_cod_data_source_file c9ra05350f2.cif
_cod_data_source_block pj_a086_174_0m_a
_cod_database_code 7234986
_shelx_shelxl_version_number 2014/7
_shelx_space_group_comment
;
The symmetry employed for this shelxl refinement is uniquely defined
by the following loop, which should always be used as a source of
symmetry information in preference to the above space-group names.
They are only intended as comments.
;
_olex2_refinement_description
;
1. Fixed Uiso
 At 1.2 times of:
  All C(H) groups, All N(H) groups
 At 1.5 times of:
  All C(H,H,H) groups
2. Rigid bond restraints
 C46, C47
 with sigma for 1-2 distances of 0.02 and sigma for 1-3 distances of 0.02
3.a Aromatic/amide H refined with riding coordinates:
 N2(H2), C2(H2A), C3(H3), C4(H4), C5(H5), C10(H10), C11(H11), C12(H12),
 C13(H13), C14(H14), C18(H18), C19(H19), C20(H20), C21(H21), C22(H22), C25(H25),
  C26(H26), C27(H27), C28(H28), C29(H29), C33(H33), C35(H35), C36(H36), N1(H1),
 C3DA(H3DA), C40(H40), C41(H41), C42(H42), C43(H43), C48(H48), C49(H49),
 C50(H50), C51(H51), C52(H52), C56(H56), C57(H57), C58(H58), C59(H59), C60(H60),
  C63(H63), C64(H64), C65(H65), C66(H66), C67(H67), C70(H70), C71(H71)
3.b Idealised Me refined as rotating group:
 C37(H37A,H37B,H37C), C38(H38A,H38B,H38C), C74(H74A,H74B,H74C), C75(H75A,H75B,
 H75C)
;
_olex2_submission_special_instructions 'No special instructions were received'

loop_
_space_group_symop_operation_xyz
'x, y, z'
'-x, -y, -z'

loop_
_atom_site_label
_atom_site_type_symbol
_atom_site_fract_x
_atom_site_fract_y
_atom_site_fract_z
_atom_site_U_iso_or_equiv
_atom_site_adp_type
_atom_site_occupancy
_atom_site_site_symmetry_order
_atom_site_calc_flag
_atom_site_refinement_flags_posn
_atom_site_refinement_flags_adp
O1 O 0.90659(10) 0.51798(10) 0.66633(6) 0.0477(3) Uani 1 1 d . .
O2 O 0.72652(13) 0.33959(12) 0.82892(8) 0.0752(5) Uani 1 1 d . .
O3 O 0.39356(12) 0.36843(12) 0.72124(8) 0.0706(4) Uani 1 1 d . .
N2 N 0.78150(17) 0.50162(17) 0.96919(9) 0.0818(6) Uani 1 1 d . .
H2 H 0.7839 0.4771 1.0125 0.098 Uiso 1 1 calc R .
C1 C 0.7049(2) 0.5791(2) 0.94600(11) 0.0807(7) Uani 1 1 d . .
C2 C 0.6186(3) 0.6370(3) 0.98245(15) 0.1320(14) Uani 1 1 d . .
H2A H 0.6031 0.6254 1.0312 0.158 Uiso 1 1 calc R .
C3 C 0.5570(3) 0.7122(3) 0.94405(17) 0.1416(16) Uani 1 1 d . .
H3 H 0.4987 0.7520 0.9673 0.170 Uiso 1 1 calc R .
C4 C 0.5793(3) 0.7302(2) 0.87160(15) 0.1072(10) Uani 1 1 d . .
H4 H 0.5361 0.7818 0.8471 0.129 Uiso 1 1 calc R .
C5 C 0.6643(2) 0.67295(19) 0.83563(12) 0.0731(6) Uani 1 1 d . .
H5 H 0.6789 0.6853 0.7869 0.088 Uiso 1 1 calc R .
C6 C 0.72901(18) 0.59562(17) 0.87302(10) 0.0596(5) Uani 1 1 d . .
C7 C 0.82433(16) 0.52594(15) 0.85263(9) 0.0493(4) Uani 1 1 d . .
C8 C 0.85402(18) 0.46899(16) 0.91281(10) 0.0572(5) Uani 1 1 d . .
C9 C 0.94293(18) 0.38542(16) 0.92312(10) 0.0573(5) Uani 1 1 d . .
C10 C 0.9960(2) 0.3691(2) 0.98007(12) 0.0816(7) Uani 1 1 d . .
H10 H 0.9737 0.4111 1.0132 0.098 Uiso 1 1 calc R .
C11 C 1.0812(3) 0.2919(2) 0.98876(15) 0.0935(8) Uani 1 1 d . .
H11 H 1.1170 0.2834 1.0269 0.112 Uiso 1 1 calc R .
C12 C 1.1134(2) 0.2282(2) 0.94207(16) 0.0850(8) Uani 1 1 d . .
H12 H 1.1707 0.1759 0.9482 0.102 Uiso 1 1 calc R .
C13 C 1.06073(19) 0.24155(18) 0.88579(13) 0.0709(6) Uani 1 1 d . .
H13 H 1.0820 0.1975 0.8539 0.085 Uiso 1 1 calc R .
C14 C 0.97667(18) 0.31935(16) 0.87593(11) 0.0604(5) Uani 1 1 d . .
H14 H 0.9421 0.3278 0.8373 0.073 Uiso 1 1 calc R .
C15 C 0.88068(15) 0.52354(14) 0.77967(9) 0.0445(4) Uani 1 1 d . .
C16 C 0.99804(15) 0.55142(13) 0.74589(9) 0.0436(4) Uani 1 1 d . .
C17 C 1.08332(16) 0.58244(14) 0.78179(9) 0.0465(4) Uani 1 1 d . .
C18 C 1.0615(2) 0.67166(18) 0.80894(12) 0.0695(6) Uani 1 1 d . .
H18 H 0.9935 0.7117 0.8045 0.083 Uiso 1 1 calc R .
C19 C 1.1389(3) 0.7022(2) 0.84234(14) 0.0909(8) Uani 1 1 d . .
H19 H 1.1227 0.7627 0.8604 0.109 Uiso 1 1 calc R .
C20 C 1.2389(3) 0.6455(3) 0.84961(12) 0.0880(8) Uani 1 1 d . .
H20 H 1.2918 0.6679 0.8713 0.106 Uiso 1 1 calc R .
C21 C 1.2609(2) 0.5551(3) 0.82464(14) 0.0867(8) Uani 1 1 d . .
H21 H 1.3282 0.5146 0.8304 0.104 Uiso 1 1 calc R .
C22 C 1.18305(19) 0.52412(19) 0.79092(12) 0.0699(6) Uani 1 1 d . .
H22 H 1.1985 0.4625 0.7741 0.084 Uiso 1 1 calc R .
C23 C 1.00977(15) 0.54767(14) 0.67687(9) 0.0442(4) Uani 1 1 d . .
C24 C 1.10091(16) 0.56893(14) 0.61333(9) 0.0463(4) Uani 1 1 d . .
C25 C 1.0791(2) 0.5619(2) 0.54934(10) 0.0739(7) Uani 1 1 d . .
H25 H 1.0051 0.5453 0.5467 0.089 Uiso 1 1 calc R .
C26 C 1.1648(2) 0.5789(2) 0.48897(11) 0.0834(8) Uani 1 1 d . .
H26 H 1.1484 0.5717 0.4467 0.100 Uiso 1 1 calc R .
C27 C 1.2723(2) 0.60611(19) 0.49092(11) 0.0708(6) Uani 1 1 d . .
H27 H 1.3291 0.6201 0.4501 0.085 Uiso 1 1 calc R .
C28 C 1.2958(2) 0.6125(2) 0.55320(12) 0.0801(7) Uani 1 1 d . .
H28 H 1.3698 0.6303 0.5552 0.096 Uiso 1 1 calc R .
C29 C 1.21175(19) 0.5931(2) 0.61386(11) 0.0733(7) Uani 1 1 d . .
H29 H 1.2307 0.5965 0.6562 0.088 Uiso 1 1 calc R .
C30 C 0.82929(15) 0.50317(14) 0.72963(9) 0.0455(4) Uani 1 1 d . .
C31 C 0.71499(16) 0.46839(15) 0.72931(9) 0.0477(4) Uani 1 1 d . .
C32 C 0.66359(16) 0.38574(15) 0.78048(10) 0.0531(5) Uani 1 1 d . .
C33 C 0.55629(17) 0.35138(16) 0.77902(11) 0.0582(5) Uani 1 1 d . .
H33 H 0.5230 0.2963 0.8134 0.070 Uiso 1 1 calc R .
C34 C 0.49895(16) 0.39868(16) 0.72667(11) 0.0553(5) Uani 1 1 d . .
C35 C 0.54776(18) 0.48070(18) 0.67552(11) 0.0631(6) Uani 1 1 d . .
H35 H 0.5088 0.5131 0.6403 0.076 Uiso 1 1 calc R .
C36 C 0.65443(17) 0.51382(17) 0.67735(10) 0.0581(5) Uani 1 1 d . .
H36 H 0.6873 0.5686 0.6425 0.070 Uiso 1 1 calc R .
C37 C 0.3460(2) 0.2792(2) 0.77019(16) 0.0895(8) Uani 1 1 d . .
H37A H 0.3993 0.2203 0.7664 0.134 Uiso 1 1 calc GR .
H37B H 0.2733 0.2647 0.7604 0.134 Uiso 1 1 calc GR .
H37C H 0.3333 0.2924 0.8168 0.134 Uiso 1 1 calc GR .
C38 C 0.6732(2) 0.2682(2) 0.88829(13) 0.1018(10) Uani 1 1 d . .
H38A H 0.6488 0.2096 0.8739 0.153 Uiso 1 1 calc GR .
H38B H 0.6066 0.3017 0.9132 0.153 Uiso 1 1 calc GR .
H38C H 0.7277 0.2444 0.9183 0.153 Uiso 1 1 calc GR .
O4 O 0.55017(11) 0.05471(10) 0.81294(6) 0.0546(3) Uani 1 1 d . .
O5 O 0.77651(14) -0.02935(13) 0.83098(8) 0.0796(5) Uani 1 1 d . .
O6 O 1.07366(13) 0.20466(14) 0.71117(10) 0.0858(5) Uani 1 1 d . .
N1 N 0.69346(17) 0.03496(15) 0.51629(9) 0.0723(5) Uani 1 1 d . .
H1 H 0.6964 0.0552 0.4720 0.087 Uiso 1 1 calc R .
C3DA C 0.92750(18) 0.09104(17) 0.77064(11) 0.0637(6) Uani 1 1 d . .
H3DA H 0.9786 0.0576 0.7987 0.076 Uiso 1 1 calc R .
C39 C 0.7694(2) -0.03872(19) 0.54656(12) 0.0750(7) Uani 1 1 d . .
C40 C 0.8643(3) -0.0949(2) 0.51625(16) 0.1054(10) Uani 1 1 d . .
H40 H 0.8884 -0.0856 0.4678 0.127 Uiso 1 1 calc R .
C41 C 0.9214(3) -0.1649(3) 0.56046(19) 0.1208(12) Uani 1 1 d . .
H41 H 0.9863 -0.2028 0.5415 0.145 Uiso 1 1 calc R .
C42 C 0.8845(3) -0.1809(2) 0.63330(18) 0.1081(10) Uani 1 1 d . .
H42 H 0.9233 -0.2304 0.6621 0.130 Uiso 1 1 calc R .
C43 C 0.7908(2) -0.12333(19) 0.66244(13) 0.0812(7) Uani 1 1 d . .
H43 H 0.7665 -0.1330 0.7109 0.097 Uiso 1 1 calc R .
C44 C 0.73324(19) -0.05081(17) 0.61860(11) 0.0635(5) Uani 1 1 d . .
C45 C 0.63392(18) 0.01999(16) 0.63190(10) 0.0570(5) Uani 1 1 d . .
C46 C 0.61349(19) 0.07016(17) 0.56784(10) 0.0600(5) Uani 1 1 d . U
C47 C 0.52571(17) 0.15110(16) 0.54821(10) 0.0565(5) Uani 1 1 d . U
C48 C 0.4822(2) 0.15587(19) 0.48785(12) 0.0727(6) Uani 1 1 d . .
H48 H 0.5064 0.1052 0.4610 0.087 Uiso 1 1 calc R .
C49 C 0.4041(2) 0.2342(2) 0.46740(13) 0.0790(7) Uani 1 1 d . .
H49 H 0.3749 0.2354 0.4275 0.095 Uiso 1 1 calc R .
C50 C 0.3694(2) 0.3105(2) 0.50563(13) 0.0777(7) Uani 1 1 d . .
H50 H 0.3174 0.3639 0.4915 0.093 Uiso 1 1 calc R .
C51 C 0.41167(19) 0.30786(19) 0.56490(12) 0.0688(6) Uani 1 1 d . .
H51 H 0.3886 0.3600 0.5906 0.083 Uiso 1 1 calc R .
C52 C 0.48791(18) 0.22856(17) 0.58660(11) 0.0606(5) Uani 1 1 d . .
H52 H 0.5144 0.2269 0.6275 0.073 Uiso 1 1 calc R .
C53 C 0.57290(17) 0.03156(15) 0.70317(10) 0.0519(5) Uani 1 1 d . .
C54 C 0.45956(17) -0.00188(15) 0.74134(10) 0.0518(5) Uani 1 1 d . .
C55 C 0.37601(18) -0.04921(16) 0.71294(10) 0.0548(5) Uani 1 1 d . .
C56 C 0.4005(2) -0.14860(19) 0.69924(12) 0.0747(6) Uani 1 1 d . .
H56 H 0.4693 -0.1841 0.7077 0.090 Uiso 1 1 calc R .
C57 C 0.3242(3) -0.1951(2) 0.67328(15) 0.0942(8) Uani 1 1 d . .
H57 H 0.3419 -0.2616 0.6637 0.113 Uiso 1 1 calc R .
C58 C 0.2215(3) -0.1440(3) 0.66137(13) 0.0924(9) Uani 1 1 d . .
H58 H 0.1686 -0.1767 0.6453 0.111 Uiso 1 1 calc R .
C59 C 0.1977(2) -0.0457(3) 0.67316(15) 0.0940(8) Uani 1 1 d . .
H59 H 0.1290 -0.0103 0.6642 0.113 Uiso 1 1 calc R .
C60 C 0.2753(2) 0.0021(2) 0.69844(14) 0.0818(7) Uani 1 1 d . .
H60 H 0.2590 0.0699 0.7057 0.098 Uiso 1 1 calc R .
C61 C 0.44984(17) 0.01301(15) 0.80792(10) 0.0516(5) Uani 1 1 d . .
C62 C 0.36418(18) -0.00914(15) 0.87399(10) 0.0544(5) Uani 1 1 d . .
C63 C 0.3867(2) 0.0110(2) 0.93479(11) 0.0705(6) Uani 1 1 d . .
H63 H 0.4565 0.0408 0.9333 0.085 Uiso 1 1 calc R .
C64 C 0.3086(2) -0.0118(2) 0.99764(12) 0.0809(7) Uani 1 1 d . .
H64 H 0.3260 0.0032 1.0377 0.097 Uiso 1 1 calc R .
C65 C 0.2068(2) -0.05585(19) 1.00157(13) 0.0789(7) Uani 1 1 d . .
H65 H 0.1544 -0.0719 1.0442 0.095 Uiso 1 1 calc R .
C66 C 0.1820(3) -0.0764(2) 0.94241(15) 0.0996(10) Uani 1 1 d . .
H66 H 0.1119 -0.1062 0.9446 0.120 Uiso 1 1 calc R .
C67 C 0.2601(2) -0.0534(2) 0.87920(13) 0.0897(8) Uani 1 1 d . .
H67 H 0.2418 -0.0682 0.8393 0.108 Uiso 1 1 calc R .
C68 C 0.62375(17) 0.06490(15) 0.74863(10) 0.0531(5) Uani 1 1 d . .
C69 C 0.73886(17) 0.10508(15) 0.74055(10) 0.0529(5) Uani 1 1 d . .
C70 C 0.7769(2) 0.18966(19) 0.68835(13) 0.0796(7) Uani 1 1 d . .
H70 H 0.7261 0.2239 0.6604 0.096 Uiso 1 1 calc R .
C71 C 0.8880(2) 0.22496(19) 0.67641(14) 0.0849(8) Uani 1 1 d . .
H71 H 0.9119 0.2815 0.6404 0.102 Uiso 1 1 calc R .
C72 C 0.96281(18) 0.17585(17) 0.71811(12) 0.0635(5) Uani 1 1 d . .
C73 C 0.81712(18) 0.05585(15) 0.78170(10) 0.0543(5) Uani 1 1 d . .
C74 C 1.1150(2) 0.2871(3) 0.65507(18) 0.1160(11) Uani 1 1 d . .
H74A H 1.1128 0.2681 0.6115 0.174 Uiso 1 1 calc GR .
H74B H 1.1937 0.3004 0.6558 0.174 Uiso 1 1 calc GR .
H74C H 1.0667 0.3488 0.6597 0.174 Uiso 1 1 calc GR .
C75 C 0.8574(3) -0.1051(2) 0.85558(15) 0.0956(9) Uani 1 1 d . .
H75A H 0.9140 -0.1217 0.8165 0.143 Uiso 1 1 calc GR .
H75B H 0.8176 -0.1669 0.8814 0.143 Uiso 1 1 calc GR .
H75C H 0.8959 -0.0784 0.8857 0.143 Uiso 1 1 calc GR .

loop_
_atom_site_aniso_label
_atom_site_aniso_U_11
_atom_site_aniso_U_22
_atom_site_aniso_U_33
_atom_site_aniso_U_23
_atom_site_aniso_U_13
_atom_site_aniso_U_12
O1 0.0485(7) 0.0587(8) 0.0330(6) -0.0057(5) -0.0041(5) -0.0054(6)
O2 0.0660(9) 0.0797(10) 0.0697(10) 0.0277(8) -0.0287(8) -0.0178(8)
O3 0.0492(8) 0.0834(11) 0.0815(10) -0.0164(8) -0.0189(7) -0.0021(7)
N2 0.0924(14) 0.1064(16) 0.0325(9) -0.0065(9) -0.0017(9) 0.0284(12)
C1 0.0838(16) 0.0989(18) 0.0443(12) -0.0086(12) 0.0005(12) 0.0312(14)
C2 0.143(3) 0.169(3) 0.0543(16) -0.0215(19) 0.0100(17) 0.077(3)
C3 0.145(3) 0.171(3) 0.078(2) -0.025(2) 0.006(2) 0.096(3)
C4 0.106(2) 0.119(2) 0.0747(18) -0.0108(16) -0.0039(16) 0.0575(19)
C5 0.0728(15) 0.0799(16) 0.0550(13) -0.0047(11) -0.0050(11) 0.0187(12)
C6 0.0589(12) 0.0685(13) 0.0432(11) -0.0076(9) -0.0004(9) 0.0078(10)
C7 0.0511(11) 0.0552(11) 0.0362(10) -0.0045(8) -0.0031(8) 0.0019(9)
C8 0.0601(12) 0.0674(13) 0.0375(10) -0.0058(9) -0.0027(9) 0.0043(10)
C9 0.0614(12) 0.0609(12) 0.0418(11) 0.0030(9) -0.0085(9) 0.0021(10)
C10 0.1067(19) 0.0786(16) 0.0574(14) -0.0018(12) -0.0305(13) 0.0141(14)
C11 0.115(2) 0.0830(19) 0.0835(18) 0.0079(15) -0.0522(17) 0.0114(17)
C12 0.0771(16) 0.0657(16) 0.104(2) 0.0090(15) -0.0304(15) 0.0099(13)
C13 0.0642(14) 0.0606(14) 0.0802(16) -0.0044(12) -0.0104(12) 0.0053(11)
C14 0.0563(12) 0.0632(13) 0.0562(12) -0.0015(10) -0.0107(10) 0.0005(10)
C15 0.0488(10) 0.0460(10) 0.0338(9) -0.0030(7) -0.0045(8) 0.0031(8)
C16 0.0481(10) 0.0432(10) 0.0365(9) -0.0064(7) -0.0053(8) 0.0020(8)
C17 0.0524(11) 0.0527(11) 0.0320(9) -0.0080(8) -0.0032(8) -0.0038(9)
C18 0.0767(15) 0.0712(15) 0.0678(14) -0.0306(12) -0.0156(12) 0.0015(12)
C19 0.106(2) 0.101(2) 0.0806(18) -0.0467(16) -0.0182(16) -0.0187(18)
C20 0.090(2) 0.130(3) 0.0534(14) -0.0195(15) -0.0196(13) -0.0409(18)
C21 0.0686(16) 0.117(2) 0.0799(17) -0.0156(16) -0.0318(13) -0.0030(15)
C22 0.0663(14) 0.0739(15) 0.0766(15) -0.0226(12) -0.0254(12) 0.0064(12)
C23 0.0462(10) 0.0455(10) 0.0391(10) -0.0069(8) -0.0058(8) -0.0027(8)
C24 0.0530(11) 0.0451(10) 0.0375(9) -0.0066(8) -0.0028(8) -0.0052(8)
C25 0.0624(13) 0.115(2) 0.0412(12) -0.0072(12) -0.0043(10) -0.0222(13)
C26 0.0808(17) 0.129(2) 0.0363(11) -0.0092(12) -0.0022(11) -0.0232(15)
C27 0.0667(14) 0.0875(16) 0.0484(13) -0.0079(11) 0.0102(11) -0.0205(12)
C28 0.0658(14) 0.117(2) 0.0548(14) -0.0182(13) 0.0049(11) -0.0340(14)
C29 0.0691(14) 0.1086(19) 0.0450(12) -0.0221(12) -0.0008(11) -0.0305(13)
C30 0.0468(10) 0.0511(11) 0.0322(9) -0.0013(8) -0.0021(8) 0.0004(8)
C31 0.0459(10) 0.0555(11) 0.0377(9) -0.0053(8) -0.0047(8) 0.0008(8)
C32 0.0482(11) 0.0591(12) 0.0471(11) 0.0010(9) -0.0115(9) -0.0002(9)
C33 0.0488(11) 0.0594(12) 0.0593(12) 0.0004(10) -0.0077(9) -0.0036(9)
C34 0.0421(10) 0.0661(13) 0.0580(12) -0.0171(10) -0.0089(9) 0.0046(9)
C35 0.0561(12) 0.0799(15) 0.0511(12) -0.0021(11) -0.0197(10) 0.0045(11)
C36 0.0555(12) 0.0706(13) 0.0422(11) 0.0022(9) -0.0100(9) -0.0034(10)
C37 0.0634(15) 0.0811(17) 0.125(2) -0.0122(16) -0.0251(15) -0.0164(13)
C38 0.0941(19) 0.117(2) 0.0743(17) 0.0458(16) -0.0288(15) -0.0281(17)
O4 0.0580(8) 0.0598(8) 0.0426(7) -0.0041(6) -0.0071(6) -0.0069(6)
O5 0.0774(10) 0.0792(11) 0.0657(10) 0.0219(8) -0.0159(8) -0.0010(8)
O6 0.0569(9) 0.0878(12) 0.1076(13) -0.0053(10) -0.0164(9) -0.0122(8)
N1 0.0837(13) 0.0790(13) 0.0429(10) -0.0049(9) 0.0010(9) 0.0055(10)
C3DA 0.0596(13) 0.0685(14) 0.0612(13) -0.0065(11) -0.0184(10) 0.0059(11)
C39 0.0792(16) 0.0707(15) 0.0643(15) -0.0085(12) -0.0014(12) 0.0104(13)
C40 0.103(2) 0.110(2) 0.0841(19) -0.0161(17) 0.0049(17) 0.0285(19)
C41 0.114(3) 0.118(3) 0.118(3) -0.031(2) -0.012(2) 0.056(2)
C42 0.124(3) 0.088(2) 0.106(2) -0.0095(17) -0.034(2) 0.0367(18)
C43 0.0943(18) 0.0690(15) 0.0711(15) -0.0035(12) -0.0146(14) 0.0151(14)
C44 0.0685(14) 0.0570(13) 0.0595(13) -0.0047(10) -0.0097(11) 0.0014(11)
C45 0.0606(12) 0.0563(12) 0.0486(11) -0.0017(9) -0.0063(9) -0.0075(10)
C46 0.0648(13) 0.0645(13) 0.0449(11) -0.0046(10) -0.0027(10) -0.0084(10)
C47 0.0567(12) 0.0575(12) 0.0493(11) 0.0026(10) -0.0092(9) -0.0065(10)
C48 0.0921(17) 0.0695(15) 0.0564(13) -0.0073(11) -0.0208(12) -0.0015(13)
C49 0.0939(18) 0.0836(17) 0.0602(14) 0.0007(13) -0.0338(13) 0.0001(14)
C50 0.0711(15) 0.0846(17) 0.0710(16) -0.0018(14) -0.0184(13) 0.0067(13)
C51 0.0629(13) 0.0731(15) 0.0636(14) -0.0084(11) -0.0057(11) 0.0034(11)
C52 0.0588(12) 0.0709(14) 0.0473(11) -0.0055(10) -0.0059(10) -0.0056(11)
C53 0.0568(11) 0.0506(11) 0.0426(10) 0.0014(8) -0.0072(9) -0.0054(9)
C54 0.0597(12) 0.0474(11) 0.0448(11) -0.0025(8) -0.0086(9) -0.0046(9)
C55 0.0600(12) 0.0591(13) 0.0404(10) -0.0037(9) -0.0029(9) -0.0115(10)
C56 0.0816(16) 0.0736(16) 0.0728(15) -0.0202(12) -0.0169(13) -0.0084(13)
C57 0.107(2) 0.096(2) 0.0878(19) -0.0319(16) -0.0161(17) -0.0263(18)
C58 0.092(2) 0.131(3) 0.0582(15) -0.0186(16) -0.0081(14) -0.051(2)
C59 0.0700(17) 0.130(3) 0.0843(19) -0.0157(18) -0.0242(14) -0.0083(17)
C60 0.0750(16) 0.0846(17) 0.0916(18) -0.0212(14) -0.0276(14) 0.0003(14)
C61 0.0550(11) 0.0488(11) 0.0472(11) -0.0040(8) -0.0070(9) -0.0041(9)
C62 0.0617(12) 0.0479(11) 0.0475(11) -0.0049(9) -0.0030(9) -0.0015(9)
C63 0.0610(13) 0.0977(18) 0.0477(12) -0.0060(11) -0.0103(10) 0.0009(12)
C64 0.0788(17) 0.110(2) 0.0454(13) -0.0065(12) -0.0080(12) 0.0087(15)
C65 0.0907(19) 0.0691(15) 0.0576(15) -0.0026(12) 0.0161(13) -0.0024(13)
C66 0.099(2) 0.109(2) 0.0850(19) -0.0375(17) 0.0277(16) -0.0519(17)
C67 0.0997(19) 0.105(2) 0.0652(15) -0.0358(14) 0.0163(14) -0.0477(16)
C68 0.0572(12) 0.0538(11) 0.0421(10) 0.0014(9) -0.0073(9) -0.0034(9)
C69 0.0548(11) 0.0518(11) 0.0481(11) -0.0025(9) -0.0090(9) -0.0033(9)
C70 0.0615(14) 0.0765(16) 0.0874(17) 0.0253(13) -0.0251(12) -0.0090(12)
C71 0.0646(15) 0.0711(15) 0.1012(19) 0.0279(14) -0.0183(14) -0.0156(12)
C72 0.0521(12) 0.0599(13) 0.0765(15) -0.0116(11) -0.0116(11) 0.0001(10)
C73 0.0624(13) 0.0526(11) 0.0439(11) -0.0042(9) -0.0088(9) 0.0006(10)
C74 0.0729(18) 0.111(2) 0.147(3) 0.012(2) -0.0134(18) -0.0314(17)
C75 0.121(2) 0.0701(16) 0.0890(19) 0.0106(14) -0.0375(17) 0.0077(15)

loop_
_atom_type_symbol
_atom_type_description
_atom_type_scat_dispersion_real
_atom_type_scat_dispersion_imag
_atom_type_scat_source
C C 0.0033 0.0016 'International Tables Vol C Tables 4.2.6.8 and 6.1.1.4'
H H 0.0000 0.0000 'International Tables Vol C Tables 4.2.6.8 and 6.1.1.4'
N N 0.0061 0.0033 'International Tables Vol C Tables 4.2.6.8 and 6.1.1.4'
O O 0.0106 0.0060 'International Tables Vol C Tables 4.2.6.8 and 6.1.1.4'

loop_
_geom_angle_atom_site_label_1
_geom_angle_atom_site_label_2
_geom_angle_atom_site_label_3
_geom_angle
C30 O1 C23 107.74(13)
C32 O2 C38 119.33(17)
C34 O3 C37 117.16(17)
C1 N2 H2 125.0
C1 N2 C8 110.00(17)
C8 N2 H2 125.0
N2 C1 C2 131.0(2)
N2 C1 C6 107.10(18)
C2 C1 C6 121.8(2)
C1 C2 H2A 121.2
C3 C2 C1 117.6(3)
C3 C2 H2A 121.2
C2 C3 H3 119.2
C2 C3 C4 121.7(3)
C4 C3 H3 119.2
C3 C4 H4 119.7
C5 C4 C3 120.7(3)
C5 C4 H4 119.7
C4 C5 H5 120.4
C4 C5 C6 119.3(2)
C6 C5 H5 120.4
C1 C6 C5 118.9(2)
C1 C6 C7 107.44(18)
C5 C6 C7 133.62(18)
C6 C7 C15 124.36(16)
C8 C7 C6 107.25(16)
C8 C7 C15 128.31(17)
N2 C8 C9 121.10(17)
C7 C8 N2 108.21(18)
C7 C8 C9 130.69(18)
C10 C9 C8 121.4(2)
C10 C9 C14 117.5(2)
C14 C9 C8 121.04(18)
C9 C10 H10 119.4
C11 C10 C9 121.2(3)
C11 C10 H10 119.4
C10 C11 H11 119.8
C12 C11 C10 120.5(2)
C12 C11 H11 119.8
C11 C12 H12 120.3
C11 C12 C13 119.5(2)
C13 C12 H12 120.3
C12 C13 H13 119.7
C12 C13 C14 120.6(2)
C14 C13 H13 119.7
C9 C14 H14 119.7
C13 C14 C9 120.6(2)
C13 C14 H14 119.7
C16 C15 C7 126.59(16)
C30 C15 C7 126.53(17)
C30 C15 C16 106.66(15)
C15 C16 C17 124.12(15)
C23 C16 C15 106.75(15)
C23 C16 C17 129.06(16)
C18 C17 C16 119.46(18)
C22 C17 C16 122.60(18)
C22 C17 C18 117.92(19)
C17 C18 H18 119.7
C19 C18 C17 120.7(2)
C19 C18 H18 119.7
C18 C19 H19 119.5
C20 C19 C18 121.1(3)
C20 C19 H19 119.5
C19 C20 H20 120.4
C19 C20 C21 119.3(2)
C21 C20 H20 120.4
C20 C21 H21 120.1
C20 C21 C22 119.8(3)
C22 C21 H21 120.1
C17 C22 C21 121.2(2)
C17 C22 H22 119.4
C21 C22 H22 119.4
O1 C23 C24 114.29(15)
C16 C23 O1 109.10(15)
C16 C23 C24 136.59(17)
C25 C24 C23 120.52(17)
C29 C24 C23 122.93(17)
C29 C24 C25 116.52(18)
C24 C25 H25 119.3
C24 C25 C26 121.4(2)
C26 C25 H25 119.3
C25 C26 H26 119.7
C27 C26 C25 120.5(2)
C27 C26 H26 119.7
C26 C27 H27 120.5
C28 C27 C26 118.9(2)
C28 C27 H27 120.5
C27 C28 H28 119.6
C27 C28 C29 120.9(2)
C29 C28 H28 119.6
C24 C29 C28 121.6(2)
C24 C29 H29 119.2
C28 C29 H29 119.2
O1 C30 C31 115.77(15)
C15 C30 O1 109.73(15)
C15 C30 C31 134.49(16)
C32 C31 C30 121.07(16)
C36 C31 C30 121.55(16)
C36 C31 C32 117.35(17)
O2 C32 C31 116.34(17)
O2 C32 C33 122.74(17)
C33 C32 C31 120.87(17)
C32 C33 H33 120.0
C34 C33 C32 119.97(19)
C34 C33 H33 120.0
O3 C34 C33 123.39(19)
O3 C34 C35 116.30(18)
C33 C34 C35 120.31(18)
C34 C35 H35 120.4
C36 C35 C34 119.20(18)
C36 C35 H35 120.4
C31 C36 H36 118.9
C35 C36 C31 122.30(18)
C35 C36 H36 118.9
O3 C37 H37A 109.5
O3 C37 H37B 109.5
O3 C37 H37C 109.5
H37A C37 H37B 109.5
H37A C37 H37C 109.5
H37B C37 H37C 109.5
O2 C38 H38A 109.5
O2 C38 H38B 109.5
O2 C38 H38C 109.5
H38A C38 H38B 109.5
H38A C38 H38C 109.5
H38B C38 H38C 109.5
C68 O4 C61 107.39(14)
C73 O5 C75 118.55(18)
C72 O6 C74 117.2(2)
C39 N1 H1 125.3
C46 N1 H1 125.3
C46 N1 C39 109.46(18)
C72 C3DA H3DA 119.9
C73 C3DA H3DA 119.9
C73 C3DA C72 120.17(19)
C40 C39 N1 130.8(2)
C40 C39 C44 122.1(2)
C44 C39 N1 107.09(19)
C39 C40 H40 121.3
C41 C40 C39 117.4(3)
C41 C40 H40 121.3
C40 C41 H41 119.2
C40 C41 C42 121.6(3)
C42 C41 H41 119.2
C41 C42 H42 120.0
C43 C42 C41 120.1(3)
C43 C42 H42 120.0
C42 C43 H43 120.5
C42 C43 C44 119.1(3)
C44 C43 H43 120.5
C39 C44 C43 119.7(2)
C39 C44 C45 107.52(19)
C43 C44 C45 132.8(2)
C44 C45 C53 123.38(18)
C46 C45 C44 106.57(18)
C46 C45 C53 130.04(19)
N1 C46 C45 109.33(19)
N1 C46 C47 119.24(18)
C45 C46 C47 131.4(2)
C48 C47 C46 120.8(2)
C52 C47 C46 121.52(19)
C52 C47 C48 117.6(2)
C47 C48 H48 119.4
C49 C48 C47 121.1(2)
C49 C48 H48 119.4
C48 C49 H49 119.9
C50 C49 C48 120.2(2)
C50 C49 H49 119.9
C49 C50 H50 120.1
C49 C50 C51 119.7(2)
C51 C50 H50 120.1
C50 C51 H51 119.7
C50 C51 C52 120.5(2)
C52 C51 H51 119.7
C47 C52 H52 119.6
C51 C52 C47 120.8(2)
C51 C52 H52 119.6
C54 C53 C45 129.21(18)
C68 C53 C45 123.89(18)
C68 C53 C54 106.37(17)
C53 C54 C55 124.89(17)
C61 C54 C53 106.78(17)
C61 C54 C55 128.22(18)
C56 C55 C54 119.1(2)
C60 C55 C54 122.4(2)
C60 C55 C56 118.4(2)
C55 C56 H56 119.7
C57 C56 C55 120.5(3)
C57 C56 H56 119.7
C56 C57 H57 119.9
C56 C57 C58 120.3(3)
C58 C57 H57 119.9
C57 C58 H58 120.1
C59 C58 C57 119.8(3)
C59 C58 H58 120.1
C58 C59 H59 120.0
C58 C59 C60 120.1(3)
C60 C59 H59 120.0
C55 C60 C59 120.9(3)
C55 C60 H60 119.6
C59 C60 H60 119.6
O4 C61 C62 114.29(16)
C54 C61 O4 109.22(16)
C54 C61 C62 136.38(19)
C63 C62 C61 120.89(19)
C67 C62 C61 122.32(19)
C67 C62 C63 116.77(19)
C62 C63 H63 119.1
C64 C63 C62 121.7(2)
C64 C63 H63 119.1
C63 C64 H64 119.8
C65 C64 C63 120.5(2)
C65 C64 H64 119.8
C64 C65 H65 120.4
C64 C65 C66 119.2(2)
C66 C65 H65 120.4
C65 C66 H66 119.8
C65 C66 C67 120.5(3)
C67 C66 H66 119.8
C62 C67 C66 121.4(2)
C62 C67 H67 119.3
C66 C67 H67 119.3
O4 C68 C69 118.28(17)
C53 C68 O4 110.24(17)
C53 C68 C69 131.47(18)
C70 C69 C68 120.70(18)
C70 C69 C73 117.50(19)
C73 C69 C68 121.66(17)
C69 C70 H70 119.0
C71 C70 C69 122.0(2)
C71 C70 H70 119.0
C70 C71 H71 120.3
C72 C71 C70 119.3(2)
C72 C71 H71 120.3
O6 C72 C3DA 115.81(19)
O6 C72 C71 124.1(2)
C71 C72 C3DA 120.1(2)
O5 C73 C3DA 123.89(18)
O5 C73 C69 115.17(18)
C3DA C73 C69 120.91(18)
O6 C74 H74A 109.5
O6 C74 H74B 109.5
O6 C74 H74C 109.5
H74A C74 H74B 109.5
H74A C74 H74C 109.5
H74B C74 H74C 109.5
O5 C75 H75A 109.5
O5 C75 H75B 109.5
O5 C75 H75C 109.5
H75A C75 H75B 109.5
H75A C75 H75C 109.5
H75B C75 H75C 109.5

loop_
_geom_bond_atom_site_label_1
_geom_bond_atom_site_label_2
_geom_bond_distance
O1 C23 1.376(2)
O1 C30 1.373(2)
O2 C32 1.354(2)
O2 C38 1.405(3)
O3 C34 1.366(2)
O3 C37 1.421(3)
N2 H2 0.8600
N2 C1 1.374(3)
N2 C8 1.381(3)
C1 C2 1.388(3)
C1 C6 1.394(3)
C2 H2A 0.9300
C2 C3 1.373(4)
C3 H3 0.9300
C3 C4 1.383(4)
C4 H4 0.9300
C4 C5 1.370(3)
C5 H5 0.9300
C5 C6 1.400(3)
C6 C7 1.432(3)
C7 C8 1.370(3)
C7 C15 1.469(2)
C8 C9 1.465(3)
C9 C10 1.381(3)
C9 C14 1.388(3)
C10 H10 0.9300
C10 C11 1.376(4)
C11 H11 0.9300
C11 C12 1.356(4)
C12 H12 0.9300
C12 C13 1.369(3)
C13 H13 0.9300
C13 C14 1.375(3)
C14 H14 0.9300
C15 C16 1.439(2)
C15 C30 1.355(2)
C16 C17 1.480(2)
C16 C23 1.365(2)
C17 C18 1.375(3)
C17 C22 1.371(3)
C18 H18 0.9300
C18 C19 1.368(3)
C19 H19 0.9300
C19 C20 1.357(4)
C20 H20 0.9300
C20 C21 1.367(4)
C21 H21 0.9300
C21 C22 1.380(3)
C22 H22 0.9300
C23 C24 1.464(2)
C24 C25 1.379(3)
C24 C29 1.371(3)
C25 H25 0.9300
C25 C26 1.384(3)
C26 H26 0.9300
C26 C27 1.353(3)
C27 H27 0.9300
C27 C28 1.351(3)
C28 H28 0.9300
C28 C29 1.378(3)
C29 H29 0.9300
C30 C31 1.457(3)
C31 C32 1.396(3)
C31 C36 1.387(2)
C32 C33 1.384(3)
C33 H33 0.9300
C33 C34 1.375(3)
C34 C35 1.381(3)
C35 H35 0.9300
C35 C36 1.372(3)
C36 H36 0.9300
C37 H37A 0.9600
C37 H37B 0.9600
C37 H37C 0.9600
C38 H38A 0.9600
C38 H38B 0.9600
C38 H38C 0.9600
O4 C61 1.373(2)
O4 C68 1.370(2)
O5 C73 1.363(2)
O5 C75 1.404(3)
O6 C72 1.358(2)
O6 C74 1.411(3)
N1 H1 0.8600
N1 C39 1.393(3)
N1 C46 1.367(3)
C3DA H3DA 0.9300
C3DA C72 1.377(3)
C3DA C73 1.371(3)
C39 C40 1.385(4)
C39 C44 1.386(3)
C40 H40 0.9300
C40 C41 1.371(4)
C41 H41 0.9300
C41 C42 1.399(4)
C42 H42 0.9300
C42 C43 1.377(4)
C43 H43 0.9300
C43 C44 1.387(3)
C44 C45 1.446(3)
C45 C46 1.368(3)
C45 C53 1.481(3)
C46 C47 1.471(3)
C47 C48 1.395(3)
C47 C52 1.389(3)
C48 H48 0.9300
C48 C49 1.376(3)
C49 H49 0.9300
C49 C50 1.370(3)
C50 H50 0.9300
C50 C51 1.372(3)
C51 H51 0.9300
C51 C52 1.377(3)
C52 H52 0.9300
C53 C54 1.437(3)
C53 C68 1.349(3)
C54 C55 1.472(3)
C54 C61 1.363(3)
C55 C56 1.384(3)
C55 C60 1.369(3)
C56 H56 0.9300
C56 C57 1.369(3)
C57 H57 0.9300
C57 C58 1.374(4)
C58 H58 0.9300
C58 C59 1.356(4)
C59 H59 0.9300
C59 C60 1.383(4)
C60 H60 0.9300
C61 C62 1.465(3)
C62 C63 1.378(3)
C62 C67 1.373(3)
C63 H63 0.9300
C63 C64 1.375(3)
C64 H64 0.9300
C64 C65 1.353(3)
C65 H65 0.9300
C65 C66 1.360(4)
C66 H66 0.9300
C66 C67 1.381(3)
C67 H67 0.9300
C68 C69 1.458(3)
C69 C70 1.379(3)
C69 C73 1.393(3)
C70 H70 0.9300
C70 C71 1.377(3)
C71 H71 0.9300
C71 C72 1.370(3)
C74 H74A 0.9600
C74 H74B 0.9600
C74 H74C 0.9600
C75 H75A 0.9600
C75 H75B 0.9600
C75 H75C 0.9600
